data_7043338
loop_
_publ_author_name
'Sama, Farasha'
'Dhara, Ashish Kumar'
'Akhtar, Muammad Nadeem'
'Chen, Yan-Cong'
'Tong, Mingliang'
'Shahid, M.'
'Ansari, Istikhar A.'
'Raizada, Mukul'
'Ahmad, Musheer'
'Siddiqi, Zafar A.'

_publ_section_title
;
 Amino alcohols and benzoates-Friends or foes? Tuning nuclearity of Cu(II)
 complexes, structures, magnetism, DFT and TD-DFT studies, and catecholase
 like activities
;
_journal_name_full 'Dalton Trans.'
_journal_paper_doi 10.1039/C7DT01571B
_journal_year 2017
_chemical_formula_sum 'C26 H42 Cu2 N2 O12'
_chemical_formula_weight 701.69
_space_group_crystal_system monoclinic
_space_group_IT_number 14
_space_group_name_Hall '-P 2yn'
_space_group_name_H-M_alt 'P 1 21/n 1'
_symmetry_space_group_name_Hall '-P 2yn'
_symmetry_space_group_name_H-M 'P 1 21/n 1'
_atom_sites_solution_hydrogens mixed
_audit_creation_method SHELXL-2016/6
_audit_update_record
;
2017-04-28 deposited with the CCDC.
2017-06-15 downloaded from the CCDC.
;
_cell_angle_alpha 90
_cell_angle_beta 111.061(2)
_cell_angle_gamma 90
_cell_formula_units_Z 2
_cell_length_a 7.5702(5)
_cell_length_b 26.9513(17)
_cell_length_c 8.0232(5)
_cell_measurement_reflns_used 999
_cell_measurement_temperature 296(2)
_cell_measurement_theta_max 25.50
_cell_measurement_theta_min 2.15
_cell_volume 1527.60(17)
_computing_cell_refinement 'SAINT 6.45 ( Bruker, 2003)'
_computing_data_collection 'SMART 5.628 (Bruker, 2003)'
_computing_data_reduction 'SAINT 6.45 ( Bruker, 2003)'
_computing_molecular_graphics 'DIAMOND 2.1e'
_computing_publication_material SHELXL
_computing_structure_refinement 'SHELXL-2016/6 (Sheldrick, 2016)'
_computing_structure_solution SIR-97
_diffrn_ambient_temperature 296(2)
_diffrn_measured_fraction_theta_full 0.999
_diffrn_measured_fraction_theta_max 0.999
_diffrn_measurement_device_type 'BRUKER SMART APEX'
_diffrn_measurement_method /w-scans
_diffrn_radiation_monochromator graphite
_diffrn_radiation_source 'fine-focus sealed tube'
_diffrn_radiation_type MoK\a
_diffrn_radiation_wavelength 0.71073
_diffrn_reflns_av_R_equivalents 0.0346
_diffrn_reflns_av_unetI/netI 0.0233
_diffrn_reflns_Laue_measured_fraction_full 0.999
_diffrn_reflns_Laue_measured_fraction_max 0.999
_diffrn_reflns_limit_h_max 8
_diffrn_reflns_limit_h_min -8
_diffrn_reflns_limit_k_max 31
_diffrn_reflns_limit_k_min -32
_diffrn_reflns_limit_l_max 9
_diffrn_reflns_limit_l_min -9
_diffrn_reflns_number 16092
_diffrn_reflns_point_group_measured_fraction_full 0.999
_diffrn_reflns_point_group_measured_fraction_max 0.999
_diffrn_reflns_theta_full 25.000
_diffrn_reflns_theta_max 25.000
_diffrn_reflns_theta_min 2.824
_exptl_absorpt_coefficient_mu 1.455
_exptl_absorpt_correction_type multi-scan
_exptl_absorpt_process_details Sadabs
_exptl_crystal_colour Blue
_exptl_crystal_density_diffrn 1.526
_exptl_crystal_description Block
_exptl_crystal_F_000 732
_exptl_crystal_size_max 0.300
_exptl_crystal_size_mid 0.210
_exptl_crystal_size_min 0.160
_exptl_transmission_factor_max 0.792
_exptl_transmission_factor_min 0.700
_refine_diff_density_max 0.344
_refine_diff_density_min -0.621
_refine_diff_density_rms 0.118
_refine_ls_extinction_method none
_refine_ls_goodness_of_fit_ref 1.174
_refine_ls_hydrogen_treatment mixed
_refine_ls_matrix_type full
_refine_ls_number_parameters 198
_refine_ls_number_reflns 2686
_refine_ls_number_restraints 0
_refine_ls_restrained_S_all 1.174
_refine_ls_R_factor_all 0.0388
_refine_ls_R_factor_gt 0.0317
_refine_ls_shift/su_max 0.001
_refine_ls_shift/su_mean 0.000
_refine_ls_structure_factor_coef Fsqd
_refine_ls_weighting_details 'w=1/[\s^2^(Fo^2^)+(0.0442P)^2^+0.7101P] where P=(Fo^2^+2Fc^2^)/3'
_refine_ls_weighting_scheme calc
_refine_ls_wR_factor_gt 0.0845
_refine_ls_wR_factor_ref 0.0879
_reflns_Friedel_coverage 0.000
_reflns_number_gt 2382
_reflns_number_total 2686
_reflns_threshold_expression 'I > 2\s(I)'
_cod_data_source_file c7dt01571b2.cif
_cod_data_source_block complex4
_cod_depositor_comments
;
The following automatic conversions were performed:

'_exptl_absorpt_correction_type' value 'Multi-Scan' changed to
'multi-scan' according to
/home/data/users/saulius/crontab/automatic-downloads/rss-feeds/RSC/lib/dictionaries/cif_core.dic
dictionary named 'cif_core.dic' version 2.4.2 from 2011-04-26.

Automatic conversion script
Id: cif_fix_values 4973 2017-02-22 13:04:09Z antanas 
;
_cod_database_code 7043338
_shelx_shelxl_version_number 2016/6
_shelx_space_group_comment
;
The symmetry employed for this shelxl refinement is uniquely defined
by the following loop, which should always be used as a source of
symmetry information in preference to the above space-group names.
They are only intended as comments.
;
_shelx_estimated_absorpt_t_min 0.669
_shelx_estimated_absorpt_t_max 0.801

loop_
_space_group_symop_operation_xyz
'x, y, z'
'-x+1/2, y+1/2, -z+1/2'
'-x, -y, -z'
'x-1/2, -y-1/2, z-1/2'

loop_
_atom_site_label
_atom_site_type_symbol
_atom_site_fract_x
_atom_site_fract_y
_atom_site_fract_z
_atom_site_U_iso_or_equiv
_atom_site_adp_type
_atom_site_occupancy
_atom_site_site_symmetry_order
_atom_site_calc_flag
_atom_site_refinement_flags_posn
_atom_site_refinement_flags_adp
C1 C 0.3408(4) 0.36317(9) 0.2467(3) 0.0272(6) Uani 1 1 d . .
C2 C 0.1743(4) 0.32934(9) 0.1620(3) 0.0262(6) Uani 1 1 d . .
C3 C 0.0165(4) 0.33224(10) 0.2093(4) 0.0333(6) Uani 1 1 d . .
H3 H 0.009104 0.357231 0.289995 0.040 Uiso 1 1 calc R U
C4 C -0.1314(4) 0.29887(11) 0.1397(4) 0.0440(7) Uani 1 1 d . .
H4 H -0.238733 0.300632 0.174289 0.053 Uiso 1 1 calc R U
C5 C -0.1221(5) 0.26295(11) 0.0195(4) 0.0486(8) Uani 1 1 d . .
H5 H -0.222868 0.239955 -0.028013 0.058 Uiso 1 1 calc R U
C6 C 0.0327(5) 0.26062(11) -0.0308(4) 0.0461(8) Uani 1 1 d . .
H6 H 0.037554 0.236371 -0.115001 0.055 Uiso 1 1 calc R U
C7 C 0.1818(4) 0.29333(10) 0.0401(4) 0.0352(6) Uani 1 1 d . .
H7 H 0.289338 0.291240 0.005759 0.042 Uiso 1 1 calc R U
C8 C 0.3126(4) 0.50954(10) 0.1735(3) 0.0308(6) Uani 1 1 d . .
H8A H 0.210857 0.487077 0.100253 0.037 Uiso 1 1 calc R U
H8B H 0.427153 0.503372 0.144287 0.037 Uiso 1 1 calc R U
C9 C 0.2506(4) 0.56340(10) 0.1356(4) 0.0331(6) Uani 1 1 d . .
H9A H 0.253350 0.573134 0.017543 0.040 Uiso 1 1 calc R U
H9B H 0.118986 0.566939 0.131526 0.040 Uiso 1 1 calc R U
C10 C 0.5202(4) 0.62141(10) 0.2157(4) 0.0330(6) Uani 1 1 d . .
H10A H 0.596596 0.644626 0.309609 0.040 Uiso 1 1 calc R U
H10B H 0.453831 0.641048 0.106852 0.040 Uiso 1 1 calc R U
C11 C 0.6503(4) 0.58489(11) 0.1761(4) 0.0376(7) Uani 1 1 d . .
H11A H 0.578251 0.563921 0.072679 0.045 Uiso 1 1 calc R U
H11B H 0.750056 0.602684 0.147108 0.045 Uiso 1 1 calc R U
C12 C 0.2669(4) 0.63617(10) 0.3245(4) 0.0343(6) Uani 1 1 d . .
H12A H 0.185469 0.653082 0.214064 0.041 Uiso 1 1 calc R U
H12B H 0.355718 0.661130 0.400218 0.041 Uiso 1 1 calc R U
C13 C 0.1439(4) 0.61700(13) 0.4227(4) 0.0438(8) Uani 1 1 d . .
H13A H 0.082196 0.645575 0.457062 0.053 Uiso 1 1 calc R U
H13B H 0.042883 0.595980 0.340258 0.053 Uiso 1 1 calc R U
N1 N 0.3775(3) 0.59690(7) 0.2761(3) 0.0251(5) Uani 1 1 d . .
O1 O 0.3214(3) 0.39466(6) 0.3560(3) 0.0339(4) Uani 1 1 d . .
O2 O 0.4838(3) 0.35717(8) 0.2074(3) 0.0429(5) Uani 1 1 d . .
O1W O 0.9501(3) 0.48117(8) 0.2835(3) 0.0420(5) Uani 1 1 d G .
H1WA H 1.071512 0.485707 0.334209 0.063 Uiso 1 1 d G U
H1WB H 0.916242 0.455702 0.331687 0.063 Uiso 1 1 d G U
O3 O 0.3518(3) 0.50102(6) 0.3574(2) 0.0268(4) Uani 1 1 d . .
O4 O 0.7327(3) 0.55515(8) 0.3298(3) 0.0403(5) Uani 1 1 d . .
O5 O 0.2422(3) 0.58914(7) 0.5778(3) 0.0389(5) Uani 1 1 d . .
H5A H 0.322147 0.607358 0.652460 0.058 Uiso 1 1 calc R U
Cu1 Cu 0.48586(4) 0.44611(2) 0.50501(4) 0.02325(13) Uani 1 1 d . .
H4A H 0.791(5) 0.5353(13) 0.309(5) 0.049(11) Uiso 1 1 d . .

loop_
_atom_site_aniso_label
_atom_site_aniso_U_11
_atom_site_aniso_U_22
_atom_site_aniso_U_33
_atom_site_aniso_U_23
_atom_site_aniso_U_13
_atom_site_aniso_U_12
C1 0.0330(15) 0.0236(14) 0.0199(12) 0.0030(11) 0.0033(11) 0.0008(11)
C2 0.0292(14) 0.0201(13) 0.0227(12) 0.0015(10) 0.0011(11) 0.0009(11)
C3 0.0359(16) 0.0304(15) 0.0305(14) -0.0033(12) 0.0082(12) -0.0024(12)
C4 0.0353(17) 0.0440(18) 0.0499(18) 0.0001(15) 0.0119(14) -0.0079(14)
C5 0.046(2) 0.0318(17) 0.053(2) -0.0018(15) -0.0009(16) -0.0139(14)
C6 0.058(2) 0.0267(16) 0.0419(17) -0.0124(13) 0.0034(16) -0.0005(14)
C7 0.0404(16) 0.0293(15) 0.0305(14) -0.0039(12) 0.0063(13) 0.0034(12)
C8 0.0362(15) 0.0289(15) 0.0210(13) -0.0035(11) 0.0026(12) -0.0050(11)
C9 0.0325(15) 0.0339(15) 0.0244(13) 0.0009(12) 0.0000(12) -0.0031(12)
C10 0.0349(15) 0.0300(15) 0.0335(14) 0.0083(12) 0.0116(12) -0.0009(12)
C11 0.0362(16) 0.0433(17) 0.0363(15) 0.0086(13) 0.0165(13) 0.0042(13)
C12 0.0392(16) 0.0279(15) 0.0343(15) 0.0053(12) 0.0115(13) 0.0103(12)
C13 0.0303(16) 0.058(2) 0.0439(17) 0.0046(15) 0.0141(14) 0.0101(14)
N1 0.0260(11) 0.0228(11) 0.0250(11) 0.0009(9) 0.0073(9) 0.0007(9)
O1 0.0329(10) 0.0271(10) 0.0376(11) -0.0126(9) 0.0078(8) -0.0059(8)
O2 0.0369(12) 0.0551(13) 0.0404(12) -0.0143(10) 0.0182(10) -0.0106(10)
O1W 0.0343(11) 0.0506(13) 0.0390(12) 0.0073(10) 0.0106(10) 0.0064(10)
O3 0.0296(10) 0.0228(9) 0.0227(9) -0.0011(7) 0.0028(8) -0.0027(7)
O4 0.0413(12) 0.0433(13) 0.0405(12) 0.0098(10) 0.0199(10) 0.0134(10)
O5 0.0366(11) 0.0423(12) 0.0378(11) 0.0002(9) 0.0132(9) -0.0084(9)
Cu1 0.0249(2) 0.01789(18) 0.02216(19) -0.00157(12) 0.00268(14) -0.00155(12)

loop_
_atom_type_symbol
_atom_type_description
_atom_type_scat_dispersion_real
_atom_type_scat_dispersion_imag
_atom_type_scat_source
C C 0.0033 0.0016 'International Tables Vol C Tables 4.2.6.8 and 6.1.1.4'
H H 0.0000 0.0000 'International Tables Vol C Tables 4.2.6.8 and 6.1.1.4'
N N 0.0061 0.0033 'International Tables Vol C Tables 4.2.6.8 and 6.1.1.4'
O O 0.0106 0.0060 'International Tables Vol C Tables 4.2.6.8 and 6.1.1.4'
Cu Cu 0.3201 1.2651 'International Tables Vol C Tables 4.2.6.8 and 6.1.1.4'

loop_
_geom_angle_atom_site_label_1
_geom_angle_atom_site_label_2
_geom_angle_atom_site_label_3
_geom_angle
_geom_angle_site_symmetry_1
_geom_angle_site_symmetry_3
O2 C1 O1 126.3(2) . .
O2 C1 C2 118.1(2) . .
O1 C1 C2 115.6(2) . .
C3 C2 C7 119.4(2) . .
C3 C2 C1 120.6(2) . .
C7 C2 C1 120.0(2) . .
C2 C3 C4 120.4(3) . .
C2 C3 H3 119.8 . .
C4 C3 H3 119.8 . .
C5 C4 C3 119.8(3) . .
C5 C4 H4 120.1 . .
C3 C4 H4 120.1 . .
C6 C5 C4 120.0(3) . .
C6 C5 H5 120.0 . .
C4 C5 H5 120.0 . .
C5 C6 C7 120.5(3) . .
C5 C6 H6 119.8 . .
C7 C6 H6 119.8 . .
C6 C7 C2 120.0(3) . .
C6 C7 H7 120.0 . .
C2 C7 H7 120.0 . .
O3 C8 C9 107.3(2) . .
O3 C8 H8A 110.3 . .
C9 C8 H8A 110.3 . .
O3 C8 H8B 110.3 . .
C9 C8 H8B 110.3 . .
H8A C8 H8B 108.5 . .
N1 C9 C8 110.9(2) . .
N1 C9 H9A 109.5 . .
C8 C9 H9A 109.5 . .
N1 C9 H9B 109.5 . .
C8 C9 H9B 109.5 . .
H9A C9 H9B 108.0 . .
N1 C10 C11 112.7(2) . .
N1 C10 H10A 109.1 . .
C11 C10 H10A 109.1 . .
N1 C10 H10B 109.1 . .
C11 C10 H10B 109.1 . .
H10A C10 H10B 107.8 . .
O4 C11 C10 107.7(2) . .
O4 C11 H11A 110.2 . .
C10 C11 H11A 110.2 . .
O4 C11 H11B 110.2 . .
C10 C11 H11B 110.2 . .
H11A C11 H11B 108.5 . .
N1 C12 C13 113.8(2) . .
N1 C12 H12A 108.8 . .
C13 C12 H12A 108.8 . .
N1 C12 H12B 108.8 . .
C13 C12 H12B 108.8 . .
H12A C12 H12B 107.7 . .
O5 C13 C12 114.4(2) . .
O5 C13 H13A 108.7 . .
C12 C13 H13A 108.7 . .
O5 C13 H13B 108.7 . .
C12 C13 H13B 108.7 . .
H13A C13 H13B 107.6 . .
C12 N1 C10 108.2(2) . .
C12 N1 C9 111.0(2) . .
C10 N1 C9 111.6(2) . .
C12 N1 Cu1 109.74(16) . 3_666
C10 N1 Cu1 109.17(15) . 3_666
C9 N1 Cu1 107.14(15) . 3_666
C1 O1 Cu1 133.73(18) . .
H1WA O1W H1WB 109.5 . .
C8 O3 Cu1 128.91(16) . .
C8 O3 Cu1 109.00(14) . 3_666
Cu1 O3 Cu1 97.31(8) . 3_666
C11 O4 H4A 109(3) . .
C13 O5 H5A 109.5 . .
O3 Cu1 O3 82.69(8) . 3_666
O3 Cu1 O1 95.12(8) . .
O3 Cu1 O1 177.22(8) 3_666 .
O3 Cu1 N1 161.49(8) . 3_666
O3 Cu1 N1 84.64(8) 3_666 3_666
O1 Cu1 N1 97.88(8) . 3_666
O3 Cu1 Cu1 41.43(5) . 3_666
O3 Cu1 Cu1 41.26(5) 3_666 3_666
O1 Cu1 Cu1 136.52(6) . 3_666
N1 Cu1 Cu1 124.63(6) 3_666 3_666

loop_
_geom_bond_atom_site_label_1
_geom_bond_atom_site_label_2
_geom_bond_distance
_geom_bond_site_symmetry_2
C1 O2 1.242(3) .
C1 O1 1.266(3) .
C1 C2 1.505(4) .
C2 C3 1.379(4) .
C2 C7 1.393(4) .
C3 C4 1.388(4) .
C3 H3 0.9500 .
C4 C5 1.386(5) .
C4 H4 0.9500 .
C5 C6 1.371(5) .
C5 H5 0.9500 .
C6 C7 1.384(4) .
C6 H6 0.9500 .
C7 H7 0.9500 .
C8 O3 1.416(3) .
C8 C9 1.522(4) .
C8 H8A 0.9900 .
C8 H8B 0.9900 .
C9 N1 1.494(3) .
C9 H9A 0.9900 .
C9 H9B 0.9900 .
C10 N1 1.488(3) .
C10 C11 1.505(4) .
C10 H10A 0.9900 .
C10 H10B 0.9900 .
C11 O4 1.414(3) .
C11 H11A 0.9900 .
C11 H11B 0.9900 .
C12 N1 1.485(3) .
C12 C13 1.511(4) .
C12 H12A 0.9900 .
C12 H12B 0.9900 .
C13 O5 1.414(3) .
C13 H13A 0.9900 .
C13 H13B 0.9900 .
N1 Cu1 2.048(2) 3_666
O1 Cu1 1.9579(17) .
O1W H1WA 0.8700 .
O1W H1WB 0.8701 .
O3 Cu1 1.9386(17) .
O3 Cu1 1.9451(17) 3_666
O4 H4A 0.75(3) .
O5 H5A 0.8400 .
Cu1 Cu1 2.9157(6) 3_666
